data_9005784
loop_
_publ_author_name
'Armbruster, T.'

_publ_section_title
;
 Ar, N2, CO2 in the structural cavities of cordierite,
 an optical and X-ray single-crystal study
 Sample: White Well N2
;
_journal_name_full 'Physics and Chemistry of Minerals'
_journal_page_first 233
_journal_page_last 245
_journal_paper_doi 10.1007/BF00311293
_journal_volume 12
_journal_year 1985
_chemical_formula_sum 'Al4 Fe0.09 Mg1.91 Mn0.01 N1.2 Na0.05 O18 Si5'
_chemical_name_mineral Cordierite
_space_group_IT_number 66
_symmetry_space_group_name_Hall '-C 2 2c'
_symmetry_space_group_name_H-M 'C c c m'
_cell_angle_alpha 90
_cell_angle_beta 90
_cell_angle_gamma 90
_cell_formula_units_Z 4
_cell_length_a 17.069
_cell_length_b 9.722
_cell_length_c 9.359
_cell_volume 1553.078
_database_code_amcsd 0007366
_exptl_crystal_density_diffrn 2.593
_cod_original_formula_sum 'O18 Al4 Si5 Mg1.91 Fe.09 Mn.01 Na.05 N1.2'
_cod_database_code 9005784

loop_
_space_group_symop_operation_xyz
x,y,z
1/2+x,1/2+y,z
x,-y,1/2+z
1/2+x,1/2-y,1/2+z
-x,y,1/2-z
1/2-x,1/2+y,1/2-z
-x,y,1/2+z
1/2-x,1/2+y,1/2+z
x,-y,1/2-z
1/2+x,1/2-y,1/2-z
x,y,-z
1/2+x,1/2+y,-z
-x,-y,z
1/2-x,1/2-y,z
-x,-y,-z
1/2-x,1/2-y,-z

loop_
_atom_site_aniso_label
_atom_site_aniso_U_11
_atom_site_aniso_U_22
_atom_site_aniso_U_33
_atom_site_aniso_U_12
_atom_site_aniso_U_13
_atom_site_aniso_U_23
O11 0.00870 0.00700 0.00700 -0.00090 0.00260 -0.00080
O16 0.00710 0.00920 0.00710 -0.00080 -0.00010 -0.00300
O13 0.00850 0.00820 0.00660 0.00130 -0.00200 -0.00150
O26 0.00550 0.01430 0.01440 -0.00190 0.00000 0.00000
O21 0.00950 0.00990 0.01510 0.00490 0.00000 0.00000
O23 0.01330 0.00500 0.01510 -0.00270 0.00000 0.00000
AlT11 0.00650 0.00510 0.00490 0.00130 0.00000 0.00000
SiT16 0.00480 0.00580 0.00460 0.00000 0.00000 0.00000
SiT21 0.00480 0.00390 0.00470 0.00010 0.00000 0.00000
SiT23 0.00400 0.00490 0.00480 -0.00060 0.00000 0.00000
AlT26 0.00450 0.00500 0.00470 0.00060 0.00000 0.00000
MgM 0.00690 0.00690 0.00880 0.00000 0.00000 0.00000
FeM 0.00690 0.00690 0.00880 0.00000 0.00000 0.00000
MnM 0.00690 0.00690 0.00880 0.00000 0.00000 0.00000
NaCho 0.19000 0.02000 0.15000 0.00000 0.00000 0.00000
NCh1/4a 0.08500 0.12800 0.05200 0.00000 0.00000 -0.00500

loop_
_atom_site_label
_atom_site_fract_x
_atom_site_fract_y
_atom_site_fract_z
_atom_site_occupancy
_atom_site_type_symbol
_atom_site_attached_hydrogens
O11 0.24715 -0.10283 0.35880 1.00000 O 0
O16 0.06247 -0.41634 0.34886 1.00000 O 0
O13 -0.17361 -0.31038 0.35843 1.00000 O 0
O26 0.04328 -0.25020 0.00000 1.00000 O 0
O21 0.12240 0.18528 0.00000 1.00000 O 0
O23 0.16412 -0.07946 0.00000 1.00000 O 0
AlT11 0.25000 0.25000 0.24993 1.00000 Al 0
SiT16 0.00000 0.50000 0.25000 1.00000 Si 0
SiT21 0.19240 0.07796 0.00000 1.00000 Si 0
SiT23 -0.13535 0.23772 0.00000 1.00000 Si 0
AlT26 0.05078 0.30847 0.00000 1.00000 Al 0
MgM 0.33738 0.00000 0.25000 0.95500 Mg 0
FeM 0.33738 0.00000 0.25000 0.04500 Fe 0
MnM 0.33738 0.00000 0.25000 0.00500 Mn 0
NaCho 0.00000 0.00000 0.25000 0.05000 Na 0
NCh1/4a 0.02650 0.00000 0.25000 0.60000 N 0

loop_
_cod_changelog_entry_id
_cod_changelog_entry_author
_cod_changelog_entry_date
_cod_changelog_entry_text
1
;cod-tools version 3.8.0
Id: cif_guess_AMCSD_atom_types 9581 2023-05-17 12:35:41Z saulius
;
2023-05-23T09:13:34+03:00
;Derived atom types and hydrogen counts
from atom names that follow the AMCSD naming convention
(Wat == water, O-H == hydroxyl).
;

loop_
_cod_related_entry_id
_cod_related_entry_database
_cod_related_entry_code
1 AMCSD 0007366
